data_4336954
loop_
_publ_author_name
'Aloke Kumar Ghosh'
'Michael Shatruk'
'Valerio Bertolasi'
'Kausikisankar Pramanik'
'Debashis Ray'

_publ_contact_author_address
; Prof. Debashis Ray 
 Department of Chemistry 
 Indian Institute of Technology
 Kharagpur-721302
 India 
;
_publ_contact_author_email dray@chem.iitkgp.ernet.in
_publ_contact_author_fax 03222-255303
_publ_contact_author_name 'Prof. Debashis Ray'
_publ_contact_author_phone 03222-283324
_publ_section_title
;
 Self-Assembled Tetra- and Pentanuclear Nickel(II) Aggregates From
 Phenoxido-Based Ligand -Bound {Ni2} Fragments: Carboxylate Bridge
 Controlled Structures
;
_journal_name_full 'Inorganic Chemistry'
_journal_page_first 13894
_journal_page_last 13903
_journal_paper_doi 10.1021/ic401337q
_journal_volume 52
_journal_year 2013
_chemical_formula_moiety 'C46 H58 N4 Ni4 O12, 2(C8 H7 O2), 4(H2 O)'
_chemical_formula_sum 'C62 H80 N4 Ni4 O20'
_chemical_formula_weight 1436.14
_chemical_name_systematic
;
 ?
;
_space_group_IT_number 4
_symmetry_cell_setting monoclinic
_symmetry_space_group_name_Hall 'P 2yb'
_symmetry_space_group_name_H-M 'P 1 21 1'
_atom_sites_solution_hydrogens geom
_atom_sites_solution_primary direct
_atom_sites_solution_secondary difmap
_audit_creation_method SHELXL-97
_cell_angle_alpha 90.00
_cell_angle_beta 94.6647(6)
_cell_angle_gamma 90.00
_cell_formula_units_Z 2
_cell_length_a 11.02270(10)
_cell_length_b 18.6158(3)
_cell_length_c 16.4947(3)
_cell_measurement_reflns_used 24480
_cell_measurement_temperature 295
_cell_measurement_theta_max 27.90
_cell_measurement_theta_min 2.71
_cell_volume 3373.44(9)
_computing_cell_refinement 'Denzo-SMN (Otwinowski & Minor, 1997)'
_computing_data_collection 'COLLECT (Nonius, 1998)'
_computing_data_reduction 'Denzo-SMN (Otwinowski & Minor, 1997)'
_computing_molecular_graphics 'ORTEPIII (Burnett & Johnson, 1996)'
_computing_publication_material 'SHELXL-97 (Sheldrick, 1997), PARST (Nardelli, 1995)'
_computing_structure_refinement 'SHELXL-97 (Sheldrick, 1997)'
_computing_structure_solution 'SIR97 (Altomare et al., 1999)'
_diffrn_ambient_temperature 295
_diffrn_measured_fraction_theta_full 0.991
_diffrn_measured_fraction_theta_max 0.991
_diffrn_measurement_device_type 'Nonius Kappa CCD'
_diffrn_measurement_method '\f scans and \w scans'
_diffrn_radiation_monochromator graphite
_diffrn_radiation_source 'fine-focus sealed tube'
_diffrn_radiation_type MoK\a
_diffrn_radiation_wavelength 0.71073
_diffrn_reflns_av_R_equivalents 0.0389
_diffrn_reflns_av_sigmaI/netI 0.0349
_diffrn_reflns_limit_h_max 14
_diffrn_reflns_limit_h_min -14
_diffrn_reflns_limit_k_max 24
_diffrn_reflns_limit_k_min -22
_diffrn_reflns_limit_l_max 21
_diffrn_reflns_limit_l_min -20
_diffrn_reflns_number 24480
_diffrn_reflns_theta_full 27.90
_diffrn_reflns_theta_max 27.90
_diffrn_reflns_theta_min 2.71
_exptl_absorpt_coefficient_mu 1.172
_exptl_absorpt_correction_T_max 0.614
_exptl_absorpt_correction_T_min 0.555
_exptl_absorpt_correction_type empirical
_exptl_absorpt_process_details 'SORTAV (R.H. Blessing, Acta Crystallogr., 1995, A51, 33)'
_exptl_crystal_colour green
_exptl_crystal_density_diffrn 1.414
_exptl_crystal_description prismatic
_exptl_crystal_F_000 1504
_exptl_crystal_size_max 0.42
_exptl_crystal_size_mid 0.34
_exptl_crystal_size_min 0.31
_refine_diff_density_max 0.715
_refine_diff_density_min -0.472
_refine_diff_density_rms 0.066
_refine_ls_abs_structure_details 'Flack H D (1983), Acta Cryst. A39, 876-881'
_refine_ls_abs_structure_Flack 0.092(15)
_refine_ls_extinction_method none
_refine_ls_goodness_of_fit_ref 1.060
_refine_ls_hydrogen_treatment constr
_refine_ls_matrix_type full
_refine_ls_number_parameters 735
_refine_ls_number_reflns 8234
_refine_ls_number_restraints 1
_refine_ls_restrained_S_all 1.060
_refine_ls_R_factor_all 0.0508
_refine_ls_R_factor_gt 0.0426
_refine_ls_shift/su_max 0.001
_refine_ls_shift/su_mean 0.000
_refine_ls_structure_factor_coef Fsqd
_refine_ls_weighting_details 'calc w=1/[\s^2^(Fo^2^)+(0.0800P)^2^+0.5808P] where P=(Fo^2^+2Fc^2^)/3'
_refine_ls_weighting_scheme calc
_refine_ls_wR_factor_gt 0.1154
_refine_ls_wR_factor_ref 0.1217
_reflns_number_gt 7207
_reflns_number_total 8234
_reflns_threshold_expression I>2sigma(I)
_cod_data_source_file ic401337q_si_002_1.cif
_cod_data_source_block 3.4H2O
_cod_original_sg_symbol_H-M 'P 21'
_cod_database_code 4336954

loop_
_symmetry_equiv_pos_as_xyz
'x, y, z'
'-x, y+1/2, -z'

loop_
_atom_site_label
_atom_site_type_symbol
_atom_site_fract_x
_atom_site_fract_y
_atom_site_fract_z
_atom_site_U_iso_or_equiv
_atom_site_adp_type
_atom_site_occupancy
_atom_site_symmetry_multiplicity
_atom_site_calc_flag
_atom_site_refinement_flags
Ni1 Ni 0.23685(5) 0.67035(3) 0.23406(3) 0.03692(13) Uani 1 1 d .
Ni2 Ni 0.05374(5) 0.71796(3) 0.34219(3) 0.03943(13) Uani 1 1 d .
Ni3 Ni 0.05276(5) 0.79265(3) 0.17429(3) 0.04006(14) Uani 1 1 d .
Ni4 Ni 0.24193(5) 0.83782(3) 0.30025(3) 0.03891(13) Uani 1 1 d .
O1 O 0.2438(3) 0.72565(18) 0.34332(17) 0.0383(6) Uani 1 1 d .
C1 C 0.3158(4) 0.7021(2) 0.4076(3) 0.0420(9) Uani 1 1 d .
C2 C 0.4302(5) 0.6702(3) 0.3964(3) 0.0508(10) Uani 1 1 d .
C3 C 0.5064(6) 0.6509(3) 0.4645(4) 0.0641(15) Uani 1 1 d .
H3 H 0.5817 0.6306 0.4569 0.077 Uiso 1 1 calc R
C4 C 0.4737(7) 0.6610(3) 0.5443(4) 0.0733(18) Uani 1 1 d .
C5 C 0.3623(7) 0.6904(3) 0.5534(3) 0.0673(16) Uani 1 1 d .
H5 H 0.3392 0.6976 0.6058 0.081 Uiso 1 1 calc R
C6 C 0.2808(5) 0.7103(3) 0.4874(3) 0.0536(11) Uani 1 1 d .
C7 C 0.5626(10) 0.6406(4) 0.6160(5) 0.100(3) Uani 1 1 d .
H7A H 0.6041 0.6829 0.6369 0.149 Uiso 1 1 calc R
H7B H 0.6210 0.6069 0.5984 0.149 Uiso 1 1 calc R
H7C H 0.5190 0.6192 0.6578 0.149 Uiso 1 1 calc R
C8 C 0.4765(4) 0.6557(3) 0.3182(3) 0.0539(12) Uani 1 1 d .
H8 H 0.5584 0.6432 0.3194 0.065 Uiso 1 1 calc R
C9 C 0.4853(5) 0.6386(4) 0.1781(4) 0.0641(15) Uani 1 1 d .
H9A H 0.5687 0.6267 0.1964 0.077 Uiso 1 1 calc R
H9B H 0.4870 0.6796 0.1418 0.077 Uiso 1 1 calc R
N1 N 0.4190(3) 0.6579(2) 0.2483(3) 0.0461(9) Uani 1 1 d .
C10 C 0.4281(7) 0.5764(5) 0.1328(5) 0.081(2) Uani 1 1 d .
H10A H 0.4051 0.5409 0.1717 0.098 Uiso 1 1 calc R
H10B H 0.4880 0.5546 0.1006 0.098 Uiso 1 1 calc R
C11 C 0.3148(6) 0.5961(5) 0.0761(4) 0.0783(19) Uani 1 1 d .
H11A H 0.3368 0.6317 0.0368 0.094 Uiso 1 1 calc R
H11B H 0.2854 0.5538 0.0464 0.094 Uiso 1 1 calc R
O2 O 0.2214(3) 0.6239(2) 0.1211(2) 0.0530(8) Uani 1 1 d .
H2 H 0.1554 0.6185 0.0951 0.064 Uiso 1 1 calc R
C12 C 0.1646(6) 0.7413(3) 0.5076(3) 0.0587(13) Uani 1 1 d .
H12 H 0.1609 0.7559 0.5613 0.070 Uiso 1 1 calc R
N2 N 0.0679(4) 0.7509(2) 0.4607(2) 0.0531(10) Uani 1 1 d .
C13 C -0.0327(6) 0.7890(4) 0.4948(4) 0.0686(16) Uani 1 1 d .
H13A H -0.0347 0.8382 0.4752 0.082 Uiso 1 1 calc R
H13B H -0.0182 0.7903 0.5536 0.082 Uiso 1 1 calc R
C14 C -0.1574(7) 0.7535(4) 0.4718(5) 0.079(2) Uani 1 1 d .
H14A H -0.1517 0.7031 0.4866 0.095 Uiso 1 1 calc R
H14B H -0.2170 0.7753 0.5043 0.095 Uiso 1 1 calc R
C15 C -0.2033(5) 0.7587(4) 0.3844(5) 0.0723(18) Uani 1 1 d .
H15A H -0.2874 0.7429 0.3782 0.087 Uiso 1 1 calc R
H15B H -0.2009 0.8085 0.3673 0.087 Uiso 1 1 calc R
O3 O -0.1323(3) 0.7157(3) 0.3328(3) 0.0611(9) Uani 1 1 d .
H3A H -0.1780 0.6924 0.3011 0.073 Uiso 1 1 calc R
O4 O 0.0639(3) 0.81880(17) 0.29351(19) 0.0397(7) Uani 1 1 d .
H4 H 0.0098 0.8563 0.3116 0.048 Uiso 1 1 calc R
O5 O 0.0598(3) 0.69291(18) 0.22330(19) 0.0398(7) Uani 1 1 d .
H5A H 0.0033 0.6564 0.1997 0.048 Uiso 1 1 calc R
O6 O 0.2417(3) 0.78341(17) 0.19103(17) 0.0374(6) Uani 1 1 d .
C16 C 0.3130(4) 0.8046(3) 0.1344(3) 0.0437(9) Uani 1 1 d .
C17 C 0.2757(5) 0.7963(3) 0.0510(3) 0.0502(10) Uani 1 1 d .
C18 C 0.3564(5) 0.8150(4) -0.0071(3) 0.0645(15) Uani 1 1 d .
H18 H 0.3313 0.8079 -0.0617 0.077 Uiso 1 1 calc R
C19 C 0.4705(5) 0.8434(4) 0.0121(4) 0.0690(16) Uani 1 1 d .
C20 C 0.5040(5) 0.8537(4) 0.0934(4) 0.0603(14) Uani 1 1 d .
H20 H 0.5797 0.8740 0.1082 0.072 Uiso 1 1 calc R
C21 C 0.4295(4) 0.8352(3) 0.1547(3) 0.0481(10) Uani 1 1 d .
C22 C 0.5578(7) 0.8631(6) -0.0518(5) 0.100(3) Uani 1 1 d .
H22A H 0.5314 0.8406 -0.1025 0.150 Uiso 1 1 calc R
H22B H 0.6383 0.8467 -0.0341 0.150 Uiso 1 1 calc R
H22C H 0.5586 0.9143 -0.0588 0.150 Uiso 1 1 calc R
C23 C 0.1582(5) 0.7666(4) 0.0204(3) 0.0587(13) Uani 1 1 d .
H23 H 0.1528 0.7502 -0.0330 0.070 Uiso 1 1 calc R
N3 N 0.0628(4) 0.7603(3) 0.0576(2) 0.0521(10) Uani 1 1 d .
C24 C -0.0392(6) 0.7203(5) 0.0161(4) 0.0767(18) Uani 1 1 d .
H24A H -0.0394 0.6719 0.0380 0.092 Uiso 1 1 calc R
H24B H -0.0265 0.7167 -0.0412 0.092 Uiso 1 1 calc R
C25 C -0.1612(7) 0.7538(6) 0.0248(5) 0.096(3) Uani 1 1 d .
H25A H -0.1580 0.8036 0.0077 0.115 Uiso 1 1 calc R
H25B H -0.2210 0.7297 -0.0120 0.115 Uiso 1 1 calc R
C26 C -0.2035(5) 0.7516(5) 0.1080(5) 0.0788(19) Uani 1 1 d .
H26A H -0.2884 0.7658 0.1058 0.095 Uiso 1 1 calc R
H26B H -0.1971 0.7029 0.1287 0.095 Uiso 1 1 calc R
O7 O -0.1336(3) 0.7981(3) 0.1612(3) 0.0665(10) Uani 1 1 d .
H7 H -0.1790 0.8252 0.1835 0.080 Uiso 1 1 calc R
C27 C 0.4811(4) 0.8494(3) 0.2379(3) 0.0538(12) Uani 1 1 d .
H27 H 0.5637 0.8605 0.2440 0.065 Uiso 1 1 calc R
N4 N 0.4255(4) 0.8484(3) 0.3031(3) 0.0487(9) Uani 1 1 d .
C28 C 0.4963(5) 0.8687(4) 0.3796(4) 0.0631(15) Uani 1 1 d .
H28A H 0.5793 0.8799 0.3685 0.076 Uiso 1 1 calc R
H28B H 0.4984 0.8288 0.4174 0.076 Uiso 1 1 calc R
C29 C 0.4387(7) 0.9341(4) 0.4176(5) 0.080(2) Uani 1 1 d .
H29A H 0.4997 0.9571 0.4545 0.096 Uiso 1 1 calc R
H29B H 0.4146 0.9682 0.3748 0.096 Uiso 1 1 calc R
C30 C 0.3300(7) 0.9172(5) 0.4631(5) 0.086(2) Uani 1 1 d .
H30A H 0.3539 0.8844 0.5073 0.104 Uiso 1 1 calc R
H30B H 0.3006 0.9610 0.4866 0.104 Uiso 1 1 calc R
O8 O 0.2345(4) 0.8856(2) 0.4119(2) 0.0563(9) Uani 1 1 d .
H8A H 0.1705 0.8883 0.4339 0.068 Uiso 1 1 calc R
O9 O 0.0673(3) 0.61121(19) 0.3747(2) 0.0503(8) Uani 1 1 d .
O10 O 0.2101(3) 0.57660(19) 0.2925(2) 0.0494(8) Uani 1 1 d .
C31 C 0.1339(5) 0.5649(3) 0.3435(3) 0.0495(11) Uani 1 1 d .
C32 C 0.1149(9) 0.4879(3) 0.3700(5) 0.093(3) Uani 1 1 d .
H32A H 0.1204 0.4866 0.4290 0.112 Uiso 1 1 calc R
H32B H 0.0329 0.4736 0.3510 0.112 Uiso 1 1 calc R
C33 C 0.2017(6) 0.4332(3) 0.3412(4) 0.0662(16) Uani 1 1 d .
C34 C 0.2008(8) 0.4175(4) 0.2607(5) 0.084(2) Uani 1 1 d .
H34 H 0.1499 0.4426 0.2229 0.101 Uiso 1 1 calc R
C35 C 0.2769(10) 0.3634(5) 0.2352(6) 0.104(3) Uani 1 1 d .
H35 H 0.2744 0.3516 0.1803 0.125 Uiso 1 1 calc R
C36 C 0.3546(9) 0.3279(4) 0.2894(8) 0.105(3) Uani 1 1 d .
H36 H 0.4050 0.2921 0.2716 0.126 Uiso 1 1 calc R
C37 C 0.3586(8) 0.3445(6) 0.3683(8) 0.107(3) Uani 1 1 d .
H37 H 0.4127 0.3209 0.4054 0.128 Uiso 1 1 calc R
C38 C 0.2813(9) 0.3972(4) 0.3949(5) 0.094(2) Uani 1 1 d .
H38 H 0.2839 0.4081 0.4500 0.113 Uiso 1 1 calc R
O11 O 0.2162(4) 0.9336(2) 0.2401(2) 0.0565(9) Uani 1 1 d .
O12 O 0.0718(3) 0.9009(2) 0.1436(2) 0.0541(8) Uani 1 1 d .
C39 C 0.1424(5) 0.9453(3) 0.1806(3) 0.0522(11) Uani 1 1 d .
C40 C 0.1377(7) 1.0231(4) 0.1495(5) 0.080(2) Uani 1 1 d .
H40A H 0.0885 1.0246 0.0980 0.096 Uiso 1 1 calc R
H40B H 0.0976 1.0526 0.1878 0.096 Uiso 1 1 calc R
C41 C 0.2612(5) 1.05521(15) 0.1378(3) 0.0751(18) Uani 1 1 d G
C42 C 0.3436(5) 1.01372(18) 0.0987(3) 0.157(6) Uani 1 1 d G
H42 H 0.3249 0.9663 0.0850 0.189 Uiso 1 1 calc R
C43 C 0.4539(5) 1.0431(2) 0.0802(4) 0.198(8) Uiso 1 1 d G
H43 H 0.5091 1.0153 0.0541 0.237 Uiso 1 1 calc R
C44 C 0.4819(6) 1.1139(2) 0.1007(4) 0.162(6) Uani 1 1 d G
H44 H 0.5557 1.1336 0.0884 0.194 Uiso 1 1 calc R
C45 C 0.3995(6) 1.15541(18) 0.1398(3) 0.169(6) Uiso 1 1 d G
H45 H 0.4182 1.2028 0.1536 0.202 Uiso 1 1 calc R
C46 C 0.2891(6) 1.12606(16) 0.1583(3) 0.136(5) Uani 1 1 d G
H46 H 0.2340 1.1538 0.1845 0.163 Uiso 1 1 calc R
O13 O 0.0461(3) 0.53654(15) 0.0829(2) 0.0844(15) Uani 1 1 d G
O14 O -0.0795(3) 0.56904(15) 0.1734(2) 0.0736(12) Uani 1 1 d G
C47 C -0.0435(3) 0.52668(14) 0.12284(19) 0.0674(15) Uani 1 1 d G
C48 C -0.1155(3) 0.45735(15) 0.1027(2) 0.118(3) Uiso 1 1 d G
H48A H -0.1716 0.4657 0.0553 0.142 Uiso 1 1 calc R
H48B H -0.0593 0.4200 0.0890 0.142 Uiso 1 1 calc R
C49 C -0.1858(5) 0.43143(17) 0.1712(3) 0.084(2) Uani 1 1 d G
C50 C -0.3065(4) 0.45206(18) 0.1748(3) 0.093(2) Uani 1 1 d G
H50 H -0.3436 0.4817 0.1348 0.112 Uiso 1 1 calc R
C51 C -0.3717(5) 0.42835(19) 0.2384(4) 0.115(3) Uani 1 1 d G
H51 H -0.4524 0.4422 0.2408 0.138 Uiso 1 1 calc R
C52 C -0.3162(7) 0.38399(18) 0.2982(3) 0.187(9) Uani 1 1 d G
H52 H -0.3598 0.3681 0.3408 0.225 Uiso 1 1 calc R
C53 C -0.1956(7) 0.36335(15) 0.2946(4) 0.238(10) Uiso 1 1 d G
H53 H -0.1585 0.3337 0.3346 0.285 Uiso 1 1 calc R
C54 C -0.1304(5) 0.38707(15) 0.2310(4) 0.200(8) Uiso 1 1 d G
H54 H -0.0497 0.3733 0.2286 0.240 Uiso 1 1 calc R
O15 O 0.0487(3) 0.96934(14) 0.4303(2) 0.0848(15) Uani 1 1 d G
O16 O -0.0807(3) 0.93392(14) 0.32967(17) 0.0802(13) Uani 1 1 d G
C55 C -0.0456(3) 0.97724(14) 0.38365(18) 0.0654(15) Uani 1 1 d G
C56 C -0.1220(3) 1.04643(14) 0.3923(3) 0.0739(17) Uani 1 1 d G
H56A H -0.2078 1.0352 0.3818 0.089 Uiso 1 1 calc R
H56B H -0.1091 1.0644 0.4476 0.089 Uiso 1 1 calc R
C57 C -0.0870(8) 1.1035(4) 0.3338(4) 0.0733(18) Uani 1 1 d .
C58 C 0.0181(10) 1.1401(5) 0.3495(5) 0.097(3) Uani 1 1 d .
H58 H 0.0676 1.1298 0.3964 0.116 Uiso 1 1 calc R
C59 C 0.0536(13) 1.1937(6) 0.2958(6) 0.118(4) Uani 1 1 d .
H59 H 0.1243 1.2203 0.3076 0.142 Uiso 1 1 calc R
C60 C -0.018(2) 1.2051(9) 0.2275(8) 0.190(8) Uani 1 1 d .
H60 H 0.0067 1.2372 0.1888 0.228 Uiso 1 1 calc R
C61 C -0.1322(18) 1.1676(12) 0.2135(11) 0.173(6) Uiso 1 1 d .
H61 H -0.1858 1.1793 0.1690 0.207 Uiso 1 1 calc R
C62 C -0.1606(13) 1.1160(7) 0.2648(6) 0.126(4) Uani 1 1 d .
H62 H -0.2305 1.0886 0.2535 0.151 Uiso 1 1 calc R
O1W O 0.1277(5) 0.4476(4) -0.0377(4) 0.106(2) Uani 1 1 d .
O2W O -0.2328(4) 0.5929(3) 0.2934(3) 0.0768(12) Uani 1 1 d .
O3W O 0.1401(5) 1.0638(3) 0.5488(3) 0.0823(13) Uani 1 1 d .
O4W O -0.2351(4) 0.9285(3) 0.1902(4) 0.0980(18) Uani 1 1 d .

loop_
_atom_site_aniso_label
_atom_site_aniso_U_11
_atom_site_aniso_U_22
_atom_site_aniso_U_33
_atom_site_aniso_U_23
_atom_site_aniso_U_13
_atom_site_aniso_U_12
Ni1 0.0366(2) 0.0360(3) 0.0387(3) -0.0026(2) 0.00625(19) 0.0021(2)
Ni2 0.0427(3) 0.0345(3) 0.0424(3) -0.0016(2) 0.0121(2) 0.0011(2)
Ni3 0.0381(3) 0.0401(3) 0.0415(3) 0.0014(2) 0.0005(2) 0.0022(2)
Ni4 0.0415(3) 0.0345(3) 0.0404(3) -0.0018(2) 0.0013(2) -0.0002(2)
O1 0.0435(14) 0.0362(15) 0.0353(13) -0.0001(12) 0.0037(11) 0.0037(13)
C1 0.052(2) 0.031(2) 0.042(2) -0.0009(16) -0.0018(17) -0.0042(18)
C2 0.051(2) 0.039(2) 0.060(3) 0.000(2) -0.008(2) 0.004(2)
C3 0.070(3) 0.046(3) 0.071(3) 0.003(2) -0.023(3) 0.005(3)
C4 0.105(5) 0.046(3) 0.063(3) 0.003(3) -0.032(3) 0.007(3)
C5 0.112(5) 0.045(3) 0.042(2) 0.002(2) -0.012(3) -0.007(3)
C6 0.076(3) 0.040(2) 0.044(2) 0.0023(19) -0.005(2) -0.007(2)
C7 0.148(7) 0.064(4) 0.076(4) -0.001(3) -0.055(5) 0.022(5)
C8 0.039(2) 0.051(3) 0.071(3) 0.003(2) 0.001(2) 0.007(2)
C9 0.046(3) 0.082(4) 0.067(3) -0.005(3) 0.019(2) 0.011(3)
N1 0.0367(17) 0.045(2) 0.057(2) -0.0032(18) 0.0084(16) 0.0041(16)
C10 0.073(4) 0.084(5) 0.087(4) -0.026(4) 0.009(3) 0.027(4)
C11 0.074(4) 0.092(5) 0.072(4) -0.030(4) 0.022(3) 0.006(4)
O2 0.0504(17) 0.060(2) 0.0491(18) -0.0185(16) 0.0058(14) -0.0018(16)
C12 0.090(4) 0.047(3) 0.040(2) 0.000(2) 0.015(2) -0.002(3)
N2 0.072(3) 0.044(2) 0.045(2) -0.0041(17) 0.0194(19) -0.001(2)
C13 0.094(4) 0.055(3) 0.061(3) -0.009(3) 0.035(3) 0.005(3)
C14 0.085(4) 0.058(3) 0.101(5) -0.010(3) 0.058(4) 0.000(3)
C15 0.054(3) 0.055(3) 0.112(5) -0.011(3) 0.031(3) 0.006(3)
O3 0.0435(17) 0.058(2) 0.085(3) -0.010(2) 0.0230(16) -0.0016(18)
O4 0.0421(14) 0.0338(16) 0.0439(15) 0.0014(12) 0.0084(12) 0.0021(12)
O5 0.0366(13) 0.0390(16) 0.0440(15) -0.0019(12) 0.0044(11) -0.0009(12)
O6 0.0384(14) 0.0369(16) 0.0370(13) 0.0016(12) 0.0027(11) 0.0005(12)
C16 0.043(2) 0.042(2) 0.047(2) 0.0050(19) 0.0084(17) -0.0001(19)
C17 0.056(2) 0.053(3) 0.042(2) 0.004(2) 0.0064(18) 0.005(2)
C18 0.064(3) 0.087(4) 0.044(2) 0.010(3) 0.015(2) 0.012(3)
C19 0.055(3) 0.089(4) 0.066(3) 0.022(3) 0.022(2) 0.011(3)
C20 0.041(2) 0.076(4) 0.065(3) 0.017(3) 0.011(2) 0.001(2)
C21 0.042(2) 0.047(3) 0.056(2) 0.007(2) 0.0075(18) 0.004(2)
C22 0.073(4) 0.142(9) 0.091(5) 0.042(5) 0.036(4) 0.012(5)
C23 0.062(3) 0.076(4) 0.038(2) 0.002(2) 0.003(2) 0.010(3)
N3 0.051(2) 0.063(3) 0.0408(18) 0.0012(18) -0.0061(16) -0.003(2)
C24 0.071(4) 0.097(5) 0.060(3) -0.023(4) -0.006(3) -0.011(4)
C25 0.066(4) 0.114(7) 0.102(5) -0.007(5) -0.026(4) 0.001(5)
C26 0.040(2) 0.088(5) 0.105(5) -0.014(4) -0.013(3) -0.001(3)
O7 0.0410(17) 0.070(3) 0.087(3) -0.006(2) -0.0057(17) 0.008(2)
C27 0.037(2) 0.056(3) 0.068(3) 0.002(3) 0.003(2) -0.001(2)
N4 0.0422(18) 0.048(2) 0.055(2) -0.0050(19) -0.0064(16) -0.0046(18)
C28 0.049(3) 0.074(4) 0.064(3) -0.010(3) -0.010(2) 0.002(3)
C29 0.077(4) 0.061(4) 0.098(5) -0.024(4) -0.014(4) -0.009(3)
C30 0.076(4) 0.101(6) 0.079(4) -0.046(4) -0.013(3) 0.011(4)
O8 0.067(2) 0.051(2) 0.0507(18) -0.0168(16) 0.0039(16) 0.0042(18)
O9 0.0601(19) 0.0373(16) 0.0553(19) 0.0003(14) 0.0161(15) 0.0043(15)
O10 0.0547(18) 0.0395(17) 0.0556(19) 0.0015(14) 0.0144(15) 0.0054(15)
C31 0.064(3) 0.036(2) 0.049(2) -0.0002(19) 0.014(2) 0.000(2)
C32 0.150(7) 0.036(3) 0.105(5) 0.012(3) 0.083(6) 0.016(4)
C33 0.091(4) 0.035(2) 0.078(4) 0.013(2) 0.041(3) 0.007(3)
C34 0.105(5) 0.064(4) 0.088(5) 0.003(4) 0.038(4) 0.006(4)
C35 0.141(8) 0.073(5) 0.108(6) -0.012(5) 0.077(6) -0.001(5)
C36 0.106(6) 0.053(4) 0.165(9) 0.007(5) 0.072(6) 0.016(4)
C37 0.092(5) 0.078(5) 0.155(9) 0.034(6) 0.031(6) 0.021(5)
C38 0.138(7) 0.060(4) 0.089(5) 0.013(4) 0.033(5) -0.007(5)
O11 0.063(2) 0.0405(18) 0.064(2) 0.0091(16) -0.0043(17) 0.0025(17)
O12 0.0557(19) 0.0461(19) 0.059(2) 0.0101(16) -0.0026(15) 0.0032(16)
C39 0.053(3) 0.043(3) 0.059(3) 0.011(2) 0.003(2) 0.005(2)
C40 0.087(4) 0.044(3) 0.105(5) 0.021(3) -0.016(4) 0.000(3)
C41 0.117(5) 0.046(3) 0.064(3) 0.014(3) 0.016(4) 0.000(3)
C42 0.206(15) 0.088(7) 0.189(14) 0.011(8) 0.086(12) -0.031(8)
C44 0.161(11) 0.119(9) 0.223(14) 0.015(10) 0.122(11) -0.035(8)
C46 0.147(10) 0.123(9) 0.144(9) -0.044(8) 0.056(8) -0.054(8)
O13 0.090(3) 0.085(3) 0.081(3) -0.039(3) 0.024(3) -0.029(3)
O14 0.075(3) 0.061(2) 0.086(3) -0.021(2) 0.013(2) -0.018(2)
C47 0.082(4) 0.056(3) 0.063(3) -0.014(3) -0.002(3) -0.012(3)
C49 0.090(5) 0.053(3) 0.108(6) -0.006(4) 0.009(4) -0.018(3)
C50 0.079(5) 0.088(5) 0.110(6) 0.011(5) -0.005(4) -0.020(4)
C51 0.091(6) 0.123(8) 0.135(8) -0.017(7) 0.018(6) -0.033(6)
C52 0.140(10) 0.28(2) 0.141(10) 0.092(14) 0.004(8) -0.072(13)
O15 0.098(3) 0.074(3) 0.081(3) -0.023(3) -0.002(3) 0.033(3)
O16 0.082(3) 0.059(3) 0.098(3) -0.016(2) 0.000(2) 0.021(2)
C55 0.081(4) 0.047(3) 0.071(3) 0.002(3) 0.027(3) 0.019(3)
C56 0.096(5) 0.053(3) 0.077(4) 0.004(3) 0.026(3) 0.025(3)
C57 0.116(5) 0.049(3) 0.056(3) 0.001(2) 0.016(3) 0.021(4)
C58 0.149(8) 0.073(5) 0.071(4) -0.009(4) 0.026(5) -0.018(5)
C59 0.181(11) 0.090(6) 0.088(6) -0.007(5) 0.040(6) -0.031(7)
C60 0.34(3) 0.132(12) 0.100(8) 0.050(8) 0.061(12) 0.006(14)
C62 0.179(11) 0.114(8) 0.081(6) 0.023(6) -0.010(6) -0.001(8)
O1W 0.076(3) 0.114(5) 0.126(5) -0.066(4) -0.008(3) -0.001(3)
O2W 0.052(2) 0.072(3) 0.105(3) -0.011(3) -0.004(2) -0.001(2)
O3W 0.082(3) 0.079(3) 0.089(3) -0.018(3) 0.021(2) 0.000(3)
O4W 0.062(3) 0.082(4) 0.147(5) -0.014(4) -0.008(3) -0.005(3)

loop_
_atom_type_symbol
_atom_type_description
_atom_type_scat_dispersion_real
_atom_type_scat_dispersion_imag
_atom_type_scat_source
Ni Ni 0.3393 1.1124 'International Tables Vol C Tables 4.2.6.8 and 6.1.1.4'
C C 0.0033 0.0016 'International Tables Vol C Tables 4.2.6.8 and 6.1.1.4'
H H 0.0000 0.0000 'International Tables Vol C Tables 4.2.6.8 and 6.1.1.4'
N N 0.0061 0.0033 'International Tables Vol C Tables 4.2.6.8 and 6.1.1.4'
O O 0.0106 0.0060 'International Tables Vol C Tables 4.2.6.8 and 6.1.1.4'

loop_
_geom_angle_atom_site_label_1
_geom_angle_atom_site_label_2
_geom_angle_atom_site_label_3
_geom_angle
O5 Ni1 N1 174.23(16)
O5 Ni1 O10 92.54(14)
N1 Ni1 O10 91.59(16)
O5 Ni1 O2 89.97(14)
N1 Ni1 O2 93.79(16)
O10 Ni1 O2 93.67(15)
O5 Ni1 O1 86.52(12)
N1 Ni1 O1 89.41(14)
O10 Ni1 O1 90.62(14)
O2 Ni1 O1 174.57(15)
O5 Ni1 O6 79.67(12)
N1 Ni1 O6 95.54(15)
O10 Ni1 O6 167.21(12)
O2 Ni1 O6 96.43(14)
O1 Ni1 O6 78.88(12)
O5 Ni1 Ni2 43.37(9)
N1 Ni1 Ni2 133.71(12)
O10 Ni1 Ni2 80.63(10)
O2 Ni1 Ni2 132.00(10)
O1 Ni1 Ni2 45.60(8)
O6 Ni1 Ni2 86.77(8)
O5 Ni2 N2 172.50(16)
O5 Ni2 O3 91.92(15)
N2 Ni2 O3 94.41(18)
O5 Ni2 O4 79.87(12)
N2 Ni2 O4 95.62(16)
O3 Ni2 O4 94.29(16)
O5 Ni2 O9 91.30(14)
N2 Ni2 O9 92.39(17)
O3 Ni2 O9 92.95(17)
O4 Ni2 O9 168.75(13)
O5 Ni2 O1 85.01(12)
N2 Ni2 O1 88.42(15)
O3 Ni2 O1 175.28(16)
O4 Ni2 O1 81.65(13)
O9 Ni2 O1 90.70(14)
O5 Ni2 Ni1 42.53(9)
N2 Ni2 Ni1 131.99(14)
O3 Ni2 Ni1 133.03(12)
O4 Ni2 Ni1 88.66(9)
O9 Ni2 Ni1 80.11(10)
O1 Ni2 Ni1 44.86(8)
O4 Ni3 O5 80.50(12)
O4 Ni3 N3 172.64(15)
O5 Ni3 N3 95.94(17)
O4 Ni3 O7 94.11(16)
O5 Ni3 O7 95.33(17)
N3 Ni3 O7 92.63(17)
O4 Ni3 O6 84.85(12)
O5 Ni3 O6 82.31(12)
N3 Ni3 O6 88.30(14)
O7 Ni3 O6 177.55(17)
O4 Ni3 O12 90.24(14)
O5 Ni3 O12 168.17(14)
N3 Ni3 O12 92.39(18)
O7 Ni3 O12 92.65(18)
O6 Ni3 O12 89.57(14)
O4 Ni3 Ni4 42.33(9)
O5 Ni3 Ni4 88.76(9)
N3 Ni3 Ni4 131.64(12)
O7 Ni3 Ni4 134.94(13)
O6 Ni3 Ni4 44.58(8)
O12 Ni3 Ni4 79.42(10)
O4 Ni4 N4 174.95(16)
O4 Ni4 O11 91.77(15)
N4 Ni4 O11 91.43(18)
O4 Ni4 O8 90.91(15)
N4 Ni4 O8 92.84(17)
O11 Ni4 O8 92.49(16)
O4 Ni4 O6 86.15(12)
N4 Ni4 O6 89.92(15)
O11 Ni4 O6 90.81(15)
O8 Ni4 O6 175.64(15)
O4 Ni4 O1 80.37(12)
N4 Ni4 O1 95.81(16)
O11 Ni4 O1 167.78(13)
O8 Ni4 O1 96.95(14)
O6 Ni4 O1 79.40(12)
O4 Ni4 Ni3 43.15(9)
N4 Ni4 Ni3 133.77(12)
O11 Ni4 Ni3 81.07(11)
O8 Ni4 Ni3 132.77(12)
O6 Ni4 Ni3 45.11(8)
O1 Ni4 Ni3 86.81(8)
C1 O1 Ni1 120.1(3)
C1 O1 Ni2 120.7(3)
Ni1 O1 Ni2 89.54(12)
C1 O1 Ni4 123.5(3)
Ni1 O1 Ni4 101.04(12)
Ni2 O1 Ni4 94.51(12)
O1 C1 C6 120.8(4)
O1 C1 C2 120.5(4)
C6 C1 C2 118.7(4)
C3 C2 C1 119.1(5)
C3 C2 C8 115.8(5)
C1 C2 C8 125.0(4)
C2 C3 C4 122.4(6)
C2 C3 H3 118.8
C4 C3 H3 118.8
C5 C4 C3 117.3(5)
C5 C4 C7 123.0(7)
C3 C4 C7 119.7(7)
C4 C5 C6 123.1(6)
C4 C5 H5 118.5
C6 C5 H5 118.5
C5 C6 C1 119.3(6)
C5 C6 C12 116.3(5)
C1 C6 C12 124.4(5)
C4 C7 H7A 109.5
C4 C7 H7B 109.5
H7A C7 H7B 109.5
C4 C7 H7C 109.5
H7A C7 H7C 109.5
H7B C7 H7C 109.5
N1 C8 C2 127.9(5)
N1 C8 H8 116.0
C2 C8 H8 116.0
N1 C9 C10 111.6(5)
N1 C9 H9A 109.3
C10 C9 H9A 109.3
N1 C9 H9B 109.3
C10 C9 H9B 109.3
H9A C9 H9B 108.0
C8 N1 C9 117.7(4)
C8 N1 Ni1 121.9(4)
C9 N1 Ni1 119.5(3)
C9 C10 C11 114.1(6)
C9 C10 H10A 108.7
C11 C10 H10A 108.7
C9 C10 H10B 108.7
C11 C10 H10B 108.7
H10A C10 H10B 107.6
O2 C11 C10 110.9(5)
O2 C11 H11A 109.5
C10 C11 H11A 109.5
O2 C11 H11B 109.5
C10 C11 H11B 109.5
H11A C11 H11B 108.1
C11 O2 Ni1 128.4(4)
C11 O2 H2 109.5
Ni1 O2 H2 122.2
N2 C12 C6 128.1(5)
N2 C12 H12 116.0
C6 C12 H12 116.0
C12 N2 C13 117.0(5)
C12 N2 Ni2 122.2(4)
C13 N2 Ni2 120.7(4)
N2 C13 C14 112.6(5)
N2 C13 H13A 109.1
C14 C13 H13A 109.1
N2 C13 H13B 109.1
C14 C13 H13B 109.1
H13A C13 H13B 107.8
C15 C14 C13 115.7(5)
C15 C14 H14A 108.4
C13 C14 H14A 108.4
C15 C14 H14B 108.4
C13 C14 H14B 108.4
H14A C14 H14B 107.4
O3 C15 C14 112.1(5)
O3 C15 H15A 109.2
C14 C15 H15A 109.2
O3 C15 H15B 109.2
C14 C15 H15B 109.2
H15A C15 H15B 107.9
C15 O3 Ni2 122.2(4)
C15 O3 H3A 109.5
Ni2 O3 H3A 128.4
Ni4 O4 Ni3 94.51(13)
Ni4 O4 Ni2 103.07(14)
Ni3 O4 Ni2 99.20(13)
Ni4 O4 H4 118.6
Ni3 O4 H4 118.6
Ni2 O4 H4 118.6
Ni1 O5 Ni2 94.10(13)
Ni1 O5 Ni3 103.56(14)
Ni2 O5 Ni3 99.94(14)
Ni1 O5 H5A 118.4
Ni2 O5 H5A 118.4
Ni3 O5 H5A 118.4
C16 O6 Ni4 120.5(3)
C16 O6 Ni3 121.6(3)
Ni4 O6 Ni3 90.31(12)
C16 O6 Ni1 122.5(3)
Ni4 O6 Ni1 100.61(12)
Ni3 O6 Ni1 94.05(12)
O6 C16 C17 120.7(4)
O6 C16 C21 121.9(4)
C17 C16 C21 117.4(4)
C18 C17 C16 119.2(5)
C18 C17 C23 116.9(5)
C16 C17 C23 123.9(4)
C19 C18 C17 123.8(5)
C19 C18 H18 118.1
C17 C18 H18 118.1
C20 C19 C18 116.4(5)
C20 C19 C22 120.3(6)
C18 C19 C22 123.3(6)
C19 C20 C21 123.0(5)
C19 C20 H20 118.5
C21 C20 H20 118.5
C20 C21 C16 120.1(5)
C20 C21 C27 115.2(5)
C16 C21 C27 124.6(4)
C19 C22 H22A 109.5
C19 C22 H22B 109.5
H22A C22 H22B 109.5
C19 C22 H22C 109.5
H22A C22 H22C 109.5
H22B C22 H22C 109.5
N3 C23 C17 128.1(5)
N3 C23 H23 116.0
C17 C23 H23 116.0
C23 N3 C24 117.1(5)
C23 N3 Ni3 123.0(4)
C24 N3 Ni3 119.6(4)
N3 C24 C25 113.7(7)
N3 C24 H24A 108.8
C25 C24 H24A 108.8
N3 C24 H24B 108.8
C25 C24 H24B 108.8
H24A C24 H24B 107.7
C26 C25 C24 115.3(7)
C26 C25 H25A 108.4
C24 C25 H25A 108.4
C26 C25 H25B 108.4
C24 C25 H25B 108.4
H25A C25 H25B 107.5
O7 C26 C25 111.1(6)
O7 C26 H26A 109.4
C25 C26 H26A 109.4
O7 C26 H26B 109.4
C25 C26 H26B 109.4
H26A C26 H26B 108.0
C26 O7 Ni3 121.7(4)
C26 O7 H7 109.5
Ni3 O7 H7 128.8
N4 C27 C21 127.4(4)
N4 C27 H27 116.3
C21 C27 H27 116.3
C27 N4 C28 117.2(4)
C27 N4 Ni4 121.7(3)
C28 N4 Ni4 120.1(4)
N4 C28 C29 110.2(5)
N4 C28 H28A 109.6
C29 C28 H28A 109.6
N4 C28 H28B 109.6
C29 C28 H28B 109.6
H28A C28 H28B 108.1
C30 C29 C28 114.4(7)
C30 C29 H29A 108.7
C28 C29 H29A 108.7
C30 C29 H29B 108.7
C28 C29 H29B 108.7
H29A C29 H29B 107.6
O8 C30 C29 111.9(6)
O8 C30 H30A 109.2
C29 C30 H30A 109.2
O8 C30 H30B 109.2
C29 C30 H30B 109.2
H30A C30 H30B 107.9
C30 O8 Ni4 129.0(4)
C30 O8 H8A 109.5
Ni4 O8 H8A 121.5
C31 O9 Ni2 125.6(3)
C31 O10 Ni1 126.9(3)
O10 C31 O9 126.5(4)
O10 C31 C32 118.2(4)
O9 C31 C32 115.3(4)
C33 C32 C31 116.3(5)
C33 C32 H32A 108.2
C31 C32 H32A 108.2
C33 C32 H32B 108.2
C31 C32 H32B 108.2
H32A C32 H32B 107.4
C34 C33 C38 118.6(7)
C34 C33 C32 120.1(7)
C38 C33 C32 121.3(7)
C33 C34 C35 119.5(9)
C33 C34 H34 120.2
C35 C34 H34 120.2
C36 C35 C34 120.9(9)
C36 C35 H35 119.5
C34 C35 H35 119.5
C37 C36 C35 119.8(7)
C37 C36 H36 120.1
C35 C36 H36 120.1
C36 C37 C38 119.9(9)
C36 C37 H37 120.1
C38 C37 H37 120.1
C33 C38 C37 121.2(9)
C33 C38 H38 119.4
C37 C38 H38 119.4
C39 O11 Ni4 126.2(4)
C39 O12 Ni3 125.9(3)
O11 C39 O12 127.4(5)
O11 C39 C40 115.6(5)
O12 C39 C40 117.1(5)
C41 C40 C39 114.1(5)
C41 C40 H40A 108.7
C39 C40 H40A 108.7
C41 C40 H40B 108.7
C39 C40 H40B 108.7
H40A C40 H40B 107.6
C42 C41 C46 120.0
C42 C41 C40 117.9(3)
C46 C41 C40 121.8(3)
C43 C42 C41 120.0
C43 C42 H42 120.0
C41 C42 H42 120.0
C44 C43 C42 120.0
C44 C43 H43 120.0
C42 C43 H43 120.0
C43 C44 C45 120.0
C43 C44 H44 120.0
C45 C44 H44 120.0
C46 C45 C44 120.0
C46 C45 H45 120.0
C44 C45 H45 120.0
C45 C46 C41 120.0
C45 C46 H46 120.0
C41 C46 H46 120.0
O14 C47 O13 125.1
O14 C47 C48 119.5
O13 C47 C48 115.3
C49 C48 C47 113.39(16)
C49 C48 H48A 108.9
C47 C48 H48A 108.9
C49 C48 H48B 108.9
C47 C48 H48B 108.9
H48A C48 H48B 107.7
C50 C49 C54 120.0
C50 C49 C48 119.9(3)
C54 C49 C48 120.1(3)
C51 C50 C49 120.0
C51 C50 H50 120.0
C49 C50 H50 120.0
C52 C51 C50 120.0
C52 C51 H51 120.0
C50 C51 H51 120.0
C51 C52 C53 120.0
C51 C52 H52 120.0
C53 C52 H52 120.0
C52 C53 C54 120.0
C52 C53 H53 120.0
C54 C53 H53 120.0
C53 C54 C49 120.0
C53 C54 H54 120.0
C49 C54 H54 120.0
O16 C55 O15 124.1
O16 C55 C56 117.8
O15 C55 C56 118.1
C57 C56 C55 110.9(3)
C57 C56 H56A 109.5
C55 C56 H56A 109.5
C57 C56 H56B 109.5
C55 C56 H56B 109.5
H56A C56 H56B 108.1
C58 C57 C62 121.1(9)
C58 C57 C56 119.5(6)
C62 C57 C56 119.3(8)
C57 C58 C59 120.9(10)
C57 C58 H58 119.5
C59 C58 H58 119.5
C60 C59 C58 117.8(13)
C60 C59 H59 121.1
C58 C59 H59 121.1
C59 C60 C61 120.3(13)
C59 C60 H60 119.9
C61 C60 H60 119.9
C62 C61 C60 119.6(16)
C62 C61 H61 120.2
C60 C61 H61 120.2
C61 C62 C57 119.9(14)
C61 C62 H62 120.1
C57 C62 H62 120.1

loop_
_geom_bond_atom_site_label_1
_geom_bond_atom_site_label_2
_geom_bond_distance
Ni1 O5 1.990(3)
Ni1 N1 2.015(4)
Ni1 O10 2.027(4)
Ni1 O2 2.048(3)
Ni1 O1 2.072(3)
Ni1 O6 2.223(3)
Ni1 Ni2 2.9370(7)
Ni2 O5 2.022(3)
Ni2 N2 2.042(4)
Ni2 O3 2.044(4)
Ni2 O4 2.048(3)
Ni2 O9 2.061(4)
Ni2 O1 2.098(3)
Ni3 O4 2.020(3)
Ni3 O5 2.024(3)
Ni3 N3 2.028(4)
Ni3 O7 2.050(4)
Ni3 O6 2.086(3)
Ni3 O12 2.092(4)
Ni3 Ni4 2.9439(7)
Ni4 O4 1.989(3)
Ni4 N4 2.030(4)
Ni4 O11 2.049(4)
Ni4 O8 2.053(3)
Ni4 O6 2.067(3)
Ni4 O1 2.205(3)
O1 C1 1.345(5)
C1 C6 1.410(7)
C1 C2 1.419(7)
C2 C3 1.394(7)
C2 C8 1.450(8)
C3 C4 1.405(10)
C3 H3 0.9300
C4 C5 1.363(11)
C4 C7 1.522(8)
C5 C6 1.403(7)
C5 H5 0.9300
C6 C12 1.468(9)
C7 H7A 0.9600
C7 H7B 0.9600
C7 H7C 0.9600
C8 N1 1.271(7)
C8 H8 0.9300
C9 N1 1.465(7)
C9 C10 1.490(10)
C9 H9A 0.9700
C9 H9B 0.9700
C10 C11 1.542(11)
C10 H10A 0.9700
C10 H10B 0.9700
C11 O2 1.416(7)
C11 H11A 0.9700
C11 H11B 0.9700
O2 H2 0.8200
C12 N2 1.279(8)
C12 H12 0.9300
N2 C13 1.467(7)
C13 C14 1.545(10)
C13 H13A 0.9700
C13 H13B 0.9700
C14 C15 1.492(11)
C14 H14A 0.9700
C14 H14B 0.9700
C15 O3 1.444(7)
C15 H15A 0.9700
C15 H15B 0.9700
O3 H3A 0.8200
O4 H4 0.9800
O5 H5A 0.9800
O6 C16 1.329(5)
C16 C17 1.411(7)
C16 C21 1.419(7)
C17 C18 1.403(7)
C17 C23 1.460(8)
C18 C19 1.377(9)
C18 H18 0.9300
C19 C20 1.376(9)
C19 C22 1.527(9)
C20 C21 1.397(7)
C20 H20 0.9300
C21 C27 1.466(7)
C22 H22A 0.9600
C22 H22B 0.9600
C22 H22C 0.9600
C23 N3 1.265(7)
C23 H23 0.9300
N3 C24 1.470(8)
C24 C25 1.500(11)
C24 H24A 0.9700
C24 H24B 0.9700
C25 C26 1.486(12)
C25 H25A 0.9700
C25 H25B 0.9700
C26 O7 1.415(8)
C26 H26A 0.9700
C26 H26B 0.9700
O7 H7 0.8200
C27 N4 1.282(7)
C27 H27 0.9300
N4 C28 1.477(7)
C28 C29 1.530(10)
C28 H28A 0.9700
C28 H28B 0.9700
C29 C30 1.498(12)
C29 H29A 0.9700
C29 H29B 0.9700
C30 O8 1.422(8)
C30 H30A 0.9700
C30 H30B 0.9700
O8 H8A 0.8200
O9 C31 1.269(6)
O10 C31 1.255(6)
C31 C32 1.519(8)
C32 C33 1.500(8)
C32 H32A 0.9700
C32 H32B 0.9700
C33 C34 1.358(10)
C33 C38 1.370(12)
C34 C35 1.398(12)
C34 H34 0.9300
C35 C36 1.359(15)
C35 H35 0.9300
C36 C37 1.334(15)
C36 H36 0.9300
C37 C38 1.393(13)
C37 H37 0.9300
C38 H38 0.9300
O11 C39 1.242(6)
O12 C39 1.259(7)
C39 C40 1.536(8)
C40 C41 1.513(9)
C40 H40A 0.9700
C40 H40B 0.9700
C41 C42 1.3900
C41 C46 1.3900
C42 C43 1.3900
C42 H42 0.9300
C43 C44 1.3900
C43 H43 0.9300
C44 C45 1.3900
C44 H44 0.9300
C45 C46 1.3900
C45 H45 0.9300
C46 H46 0.9300
O13 C47 1.2448
O14 C47 1.2359
C47 C48 1.5370
C48 C49 1.500(6)
C48 H48A 0.9700
C48 H48B 0.9700
C49 C50 1.3900
C49 C54 1.3900
C50 C51 1.3900
C50 H50 0.9300
C51 C52 1.3900
C51 H51 0.9300
C52 C53 1.3900
C52 H52 0.9300
C53 C54 1.3900
C53 H53 0.9300
C54 H54 0.9300
O15 C55 1.2504
O16 C55 1.2394
C55 C56 1.5522
C56 C57 1.507(8)
C56 H56A 0.9700
C56 H56B 0.9700
C57 C58 1.351(13)
C57 C62 1.362(12)
C58 C59 1.411(13)
C58 H58 0.9300
C59 C60 1.34(2)
C59 H59 0.9300
C60 C61 1.45(2)
C60 H60 0.9300
C61 C62 1.33(2)
C61 H61 0.9300
C62 H62 0.9300
